data_7057882
loop_
_publ_author_name
'Newland, Robert J.'
'Delve, Matthew P.'
'Wingad, Richard L.'
'Mansell, Stephen M.'

_publ_section_title
;
 Two isomers of a bis(diphenylphosphino)phosphinine, and the synthesis and
 reactivity of Ru arene/Cp* phosphinophosphinine complexes
;
_journal_issue 24
_journal_name_full 'New Journal of Chemistry'
_journal_page_first 19625
_journal_paper_doi 10.1039/C8NJ03632B
_journal_volume 42
_journal_year 2018
_chemical_formula_moiety 'C31 H41 Cl O P2 Ru Si'
_chemical_formula_sum 'C31 H41 Cl O P2 Ru Si'
_chemical_formula_weight 656.19
_space_group_crystal_system triclinic
_space_group_IT_number 2
_space_group_name_Hall '-P 1'
_space_group_name_H-M_alt 'P -1'
_symmetry_space_group_name_Hall '-P 1'
_symmetry_space_group_name_H-M 'P -1'
_atom_sites_solution_hydrogens mixed
_atom_sites_solution_primary direct
_audit_creation_date 2017-06-09
_audit_creation_method
;
Olex2 1.2
(compiled 2016.02.19 svn.r3266 for OlexSys, GUI svn.r5155)
;
_audit_update_record
;
2018-04-19 deposited with the CCDC.
2018-10-31 downloaded from the CCDC.
;
_cell_angle_alpha 92.281(2)
_cell_angle_beta 105.461(2)
_cell_angle_gamma 101.298(2)
_cell_formula_units_Z 4
_cell_length_a 14.6758(5)
_cell_length_b 14.7658(4)
_cell_length_c 15.2176(3)
_cell_measurement_reflns_used 16772
_cell_measurement_temperature 120.01(10)
_cell_measurement_theta_max 75.6620
_cell_measurement_theta_min 3.8980
_cell_volume 3101.92(15)
_computing_cell_refinement 'CrysAlisPro 1.171.38.46 (Rigaku OD, 2015)'
_computing_data_collection 'CrysAlisPro 1.171.38.46 (Rigaku OD, 2015)'
_computing_data_reduction 'CrysAlisPro 1.171.38.46 (Rigaku OD, 2015)'
_computing_molecular_graphics 'Olex2 (Dolomanov et al., 2009)'
_computing_publication_material 'Olex2 (Dolomanov et al., 2009)'
_computing_structure_refinement 'ShelXL (Sheldrick, 2015)'
_computing_structure_solution 'ShelXT (Sheldrick, 2015)'
_diffrn_ambient_environment N~2~
_diffrn_ambient_temperature 120.01(10)
_diffrn_detector 'CCD plate'
_diffrn_detector_area_resol_mean 5.1574
_diffrn_detector_type Atlas
_diffrn_measured_fraction_theta_full 1.000
_diffrn_measured_fraction_theta_max 0.990
_diffrn_measurement_details
;
List of Runs (angles in degrees, time in seconds):

  # Type    Start    End  Width  t~exp~   \w     \q     \k     \f   Frames
#--------------------------------------------------------------------------
  1  \w    -68.00  28.00   1.00    3.00    --  -41.67  57.00  60.00   96
  2  \w    -64.00  31.00   1.00    3.00    --  -41.67  38.00-150.00   95
  3  \w   -116.00 -10.00   1.00    3.00    --  -41.67 -77.00  60.00  106
  4  \w   -112.00 -15.00   1.00    3.00    --  -41.67 -57.00 -90.00   97
  5  \w      1.00  82.00   1.00    3.00    --   41.67 -99.00-180.00   81
  6  \w     41.00 139.00   1.00   10.00    --  111.00 -61.00-120.00   98
  7  \w     32.00 111.00   1.00   10.00    --  111.00 -99.00-130.00   79
  8  \w     40.00 135.00   1.00   10.00    --  111.00 -45.00  60.00   95
  9  \w     36.00 135.00   1.00   10.00    --  111.00 -30.00   0.00   99
 10  \w     39.00 121.00   1.00   10.00    --  111.00-125.00 120.00   82
 11  \w     30.00 109.00   1.00   10.00    --  111.00 -94.00 -30.00   79
 12  \w     39.00 121.00   1.00   10.00    --  111.00-125.00  60.00   82
 13  \w     36.00 135.00   1.00   10.00    --  111.00 -30.00 150.00   99
 14  \w     39.00 121.00   1.00   10.00    --  111.00-125.00 -30.00   82
 15  \w     87.00 178.00   1.00   10.00    --  111.00  45.00  30.00   91
 16  \w     30.00 109.00   1.00   10.00    --  111.00 -94.00   0.00   79
 17  \w     30.00 109.00   1.00   10.00    --  111.00 -94.00-180.00   79
 18  \w     88.00 155.00   1.00   10.00    --  111.00 -15.00 120.00   67
 19  \w     89.00 178.00   1.00   10.00    --  111.00  36.00   2.29   89
 20  \w     30.00 109.00   1.00   10.00    --  111.00 -94.00-120.00   79
 21  \w     39.00 121.00   1.00   10.00    --  111.00-125.00-120.00   82
 22  \w     30.00 109.00   1.00   10.00    --  111.00 -94.00 150.00   79
 23  \w     39.00 121.00   1.00   10.00    --  111.00-125.00 150.00   82
 24  \w     37.00 142.00   1.00   10.00    --  111.00 -77.00  30.00  105
 25  \w     24.00 178.00   1.00   10.00    --  111.00   0.00-180.00  154
 26  \w     88.00 155.00   1.00   10.00    --  111.00 -15.00 120.00   67
 27  \w    140.00 165.00   1.00   10.00    --  111.00  56.00  80.61   25
 28  \w    124.00 160.00   1.00   10.00    --  111.00 125.00 -90.00   36
 29  \w     92.00 121.00   1.00   10.00    --  111.00-125.00-180.00   29
 30  \w     81.00 109.00   1.00   10.00    --  111.00 -94.00  30.00   28
;
_diffrn_measurement_device 'four-circle diffractometer'
_diffrn_measurement_device_type 'SuperNova, Dual, Cu at zero, Atlas'
_diffrn_measurement_method '\w scans'
_diffrn_orient_matrix_type 'CrysAlisPro convention (1999,Acta A55,543-557)'
_diffrn_orient_matrix_UB_11 0.0783294000
_diffrn_orient_matrix_UB_12 -0.0453638000
_diffrn_orient_matrix_UB_13 -0.0221109000
_diffrn_orient_matrix_UB_21 0.0667883000
_diffrn_orient_matrix_UB_22 0.0330823000
_diffrn_orient_matrix_UB_23 0.0973144000
_diffrn_orient_matrix_UB_31 -0.0428707000
_diffrn_orient_matrix_UB_32 -0.0909716000
_diffrn_orient_matrix_UB_33 0.0343404000
_diffrn_radiation_monochromator mirror
_diffrn_radiation_probe x-ray
_diffrn_radiation_type CuK\a
_diffrn_radiation_wavelength 1.54184
_diffrn_reflns_av_R_equivalents 0.0820
_diffrn_reflns_av_unetI/netI 0.0664
_diffrn_reflns_Laue_measured_fraction_full 1.000
_diffrn_reflns_Laue_measured_fraction_max 0.990
_diffrn_reflns_limit_h_max 17
_diffrn_reflns_limit_h_min -18
_diffrn_reflns_limit_k_max 17
_diffrn_reflns_limit_k_min -18
_diffrn_reflns_limit_l_max 19
_diffrn_reflns_limit_l_min -18
_diffrn_reflns_number 49418
_diffrn_reflns_point_group_measured_fraction_full 1.000
_diffrn_reflns_point_group_measured_fraction_max 0.990
_diffrn_reflns_theta_full 67.684
_diffrn_reflns_theta_max 76.143
_diffrn_reflns_theta_min 3.739
_diffrn_source 'micro-focus sealed X-ray tube'
_diffrn_source_type 'SuperNova (Cu) X-ray Source'
_exptl_absorpt_coefficient_mu 6.394
_exptl_absorpt_correction_T_max 1.000
_exptl_absorpt_correction_T_min 0.650
_exptl_absorpt_correction_type gaussian
_exptl_absorpt_process_details
;
CrysAlisPro 1.171.38.46 (Rigaku Oxford Diffraction, 2015)
Numerical absorption correction based on gaussian integration over
            a multifaceted crystal model
Empirical absorption correction using spherical harmonics,
 implemented in SCALE3 ABSPACK scaling algorithm.
;
_exptl_crystal_colour 'pale orange'
_exptl_crystal_density_diffrn 1.405
_exptl_crystal_description plate
_exptl_crystal_F_000 1360
_exptl_crystal_size_max 0.202
_exptl_crystal_size_mid 0.054
_exptl_crystal_size_min 0.02
_refine_diff_density_max 1.036
_refine_diff_density_min -1.391
_refine_diff_density_rms 0.131
_refine_ls_extinction_method none
_refine_ls_goodness_of_fit_ref 1.045
_refine_ls_hydrogen_treatment mixed
_refine_ls_matrix_type full
_refine_ls_number_parameters 697
_refine_ls_number_reflns 12852
_refine_ls_number_restraints 1
_refine_ls_restrained_S_all 1.045
_refine_ls_R_factor_all 0.0635
_refine_ls_R_factor_gt 0.0516
_refine_ls_shift/su_max 0.001
_refine_ls_shift/su_mean 0.000
_refine_ls_structure_factor_coef Fsqd
_refine_ls_weighting_details 'w=1/[\s^2^(Fo^2^)+(0.0787P)^2^] where P=(Fo^2^+2Fc^2^)/3'
_refine_ls_weighting_scheme calc
_refine_ls_wR_factor_gt 0.1277
_refine_ls_wR_factor_ref 0.1358
_reflns_Friedel_coverage 0.000
_reflns_number_gt 10562
_reflns_number_total 12852
_reflns_threshold_expression 'I > 2\s(I)'
_cod_data_source_file c8nj03632b2.cif
_cod_data_source_block 11
_cod_depositor_comments 'Adding full bibliography for 7057881--7057886.cif.'
_cod_original_cell_volume 3101.93(15)
_cod_database_code 7057882
_chemical_oxdiff_formula 'C31 H39 Cl P2 Ru Si'
_chemical_oxdiff_usercomment '@ 120 K RJN331'
_shelx_space_group_comment
;
The symmetry employed for this shelxl refinement is uniquely defined
by the following loop, which should always be used as a source of
symmetry information in preference to the above space-group names.
They are only intended as comments.
;
_reflns_odcompleteness_completeness 99.89
_reflns_odcompleteness_iscentric 1
_reflns_odcompleteness_theta 74.33
_olex2_refinement_description
;
1. Fixed Uiso
 At 1.2 times of:
  All C(H) groups, All C(H,H) groups, All O(H) groups
 At 1.5 times of:
  All C(H,H,H) groups
2. Restrained distances
 O2-H2
 0.9 with sigma of 0.02
3.a Aromatic/amide H refined with riding coordinates:
 C3(H3), C4(H4), C8(H8), C9(H9), C10(H10), C11(H11), C12(H12), C14(H14),
 C15(H15), C16(H16), C17(H17), C18(H18), C34(H34), C35(H35), C39(H39), C40(H40),
  C41(H41), C42(H42), C43(H43), C45(H45), C46(H46), C47(H47), C48(H48), C49(H49)
3.b Idealised Me refined as rotating group:
 C6(H6A,H6B,H6C), C19(H19A,H19B,H19C), C20(H20A,H20B,H20C), C21(H21A,H21B,
 H21C), C27(H27A,H27B,H27C), C28(H28A,H28B,H28C), C29(H29A,H29B,H29C), C30(H30A,
 H30B,H30C), C31(H31A,H31B,H31C), C37(H37A,H37B,H37C), C50(H50A,H50B,H50C),
 C51(H51A,H51B,H51C), C52(H52A,H52B,H52C), C58(H58A,H58B,H58C), C59(H59A,H59B,
 H59C), C60(H60A,H60B,H60C), C61(H61A,H61B,H61C), C62(H62A,H62B,H62C)
;
_shelx_shelxl_version_number 2014/7
_olex2_submission_special_instructions 'No special instructions were received'
_oxdiff_exptl_absorpt_empirical_details
;
Empirical correction (ABSPACK) includes:
- Absorption correction using spherical harmonics
- Frame scaling
;
_oxdiff_exptl_absorpt_empirical_full_max 1.232
_oxdiff_exptl_absorpt_empirical_full_min 0.845

loop_
_space_group_symop_operation_xyz
'x, y, z'
'-x, -y, -z'

loop_
_atom_site_label
_atom_site_type_symbol
_atom_site_fract_x
_atom_site_fract_y
_atom_site_fract_z
_atom_site_U_iso_or_equiv
_atom_site_adp_type
_atom_site_occupancy
_atom_site_site_symmetry_order
_atom_site_calc_flag
_atom_site_refinement_flags_posn
Ru1 Ru 0.84184(2) 0.13209(2) 0.22477(2) 0.01843(9) Uani 1 1 d .
Cl1 Cl 0.96239(7) 0.24863(6) 0.33782(6) 0.02775(19) Uani 1 1 d .
P1 P 0.79354(7) 0.08201(6) 0.34829(6) 0.01884(18) Uani 1 1 d .
P2 P 0.91475(6) 0.01357(6) 0.27409(6) 0.01835(18) Uani 1 1 d .
Si1 Si 0.58936(8) 0.10525(8) 0.37218(7) 0.0254(2) Uani 1 1 d .
O1 O 0.8291(2) 0.15563(19) 0.43946(19) 0.0249(6) Uani 1 1 d .
H1 H 0.881(4) 0.197(4) 0.425(4) 0.030 Uiso 1 1 d R
C1 C 0.8652(3) -0.0093(3) 0.3751(2) 0.0202(7) Uani 1 1 d .
C2 C 0.8136(3) -0.1051(3) 0.3858(3) 0.0228(7) Uani 1 1 d .
C3 C 0.7173(3) -0.1269(3) 0.3731(3) 0.0270(8) Uani 1 1 d .
H3 H 0.6894 -0.1892 0.3729 0.032 Uiso 1 1 calc R
C4 C 0.6522(3) -0.0621(3) 0.3596(3) 0.0247(8) Uani 1 1 d .
H4 H 0.5875 -0.0875 0.3540 0.030 Uiso 1 1 calc R
C5 C 0.6750(3) 0.0309(3) 0.3542(3) 0.0231(7) Uani 1 1 d .
C6 C 0.8744(3) -0.1754(3) 0.4150(3) 0.0292(8) Uani 1 1 d .
H6A H 0.9085 -0.1841 0.3706 0.044 Uiso 1 1 calc GR
H6B H 0.8334 -0.2333 0.4194 0.044 Uiso 1 1 calc GR
H6C H 0.9201 -0.1537 0.4736 0.044 Uiso 1 1 calc GR
C7 C 0.8879(3) -0.0969(3) 0.2046(2) 0.0214(7) Uani 1 1 d .
C8 C 0.7933(3) -0.1518(3) 0.1801(3) 0.0259(8) Uani 1 1 d .
H8 H 0.7448 -0.1309 0.1984 0.031 Uiso 1 1 calc R
C9 C 0.7720(3) -0.2373(3) 0.1286(3) 0.0302(9) Uani 1 1 d .
H9 H 0.7097 -0.2738 0.1135 0.036 Uiso 1 1 calc R
C10 C 0.8437(4) -0.2679(3) 0.1000(3) 0.0337(9) Uani 1 1 d .
H10 H 0.8298 -0.3257 0.0671 0.040 Uiso 1 1 calc R
C11 C 0.9366(3) -0.2125(3) 0.1203(3) 0.0342(9) Uani 1 1 d .
H11 H 0.9838 -0.2320 0.0987 0.041 Uiso 1 1 calc R
C12 C 0.9584(3) -0.1280(3) 0.1732(3) 0.0277(8) Uani 1 1 d .
H12 H 1.0208 -0.0917 0.1878 0.033 Uiso 1 1 calc R
C13 C 1.0461(3) 0.0347(3) 0.3183(2) 0.0204(7) Uani 1 1 d .
C14 C 1.0922(3) -0.0218(3) 0.3784(3) 0.0225(7) Uani 1 1 d .
H14 H 1.0553 -0.0714 0.3979 0.027 Uiso 1 1 calc R
C15 C 1.1925(3) -0.0052(3) 0.4095(3) 0.0262(8) Uani 1 1 d .
H15 H 1.2225 -0.0433 0.4496 0.031 Uiso 1 1 calc R
C16 C 1.2477(3) 0.0688(3) 0.3805(3) 0.0288(8) Uani 1 1 d .
H16 H 1.3149 0.0807 0.4017 0.035 Uiso 1 1 calc R
C17 C 1.2028(3) 0.1255(3) 0.3196(3) 0.0306(9) Uani 1 1 d .
H17 H 1.2399 0.1744 0.2995 0.037 Uiso 1 1 calc R
C18 C 1.1020(3) 0.1085(3) 0.2889(3) 0.0266(8) Uani 1 1 d .
H18 H 1.0719 0.1465 0.2487 0.032 Uiso 1 1 calc R
C19 C 0.4658(3) 0.0535(3) 0.2956(3) 0.0346(9) Uani 1 1 d .
H19A H 0.4686 0.0469 0.2334 0.052 Uiso 1 1 calc GR
H19B H 0.4226 0.0934 0.3003 0.052 Uiso 1 1 calc GR
H19C H 0.4428 -0.0063 0.3137 0.052 Uiso 1 1 calc GR
C20 C 0.5879(3) 0.1060(3) 0.4947(3) 0.0334(9) Uani 1 1 d .
H20A H 0.5791 0.0435 0.5114 0.050 Uiso 1 1 calc GR
H20B H 0.5358 0.1328 0.5025 0.050 Uiso 1 1 calc GR
H20C H 0.6482 0.1420 0.5330 0.050 Uiso 1 1 calc GR
C21 C 0.6306(4) 0.2281(3) 0.3524(3) 0.0345(9) Uani 1 1 d .
H21A H 0.6651 0.2636 0.4100 0.052 Uiso 1 1 calc GR
H21B H 0.5755 0.2530 0.3238 0.052 Uiso 1 1 calc GR
H21C H 0.6725 0.2310 0.3133 0.052 Uiso 1 1 calc GR
C22 C 0.8448(3) 0.1278(3) 0.0775(3) 0.0288(8) Uani 1 1 d .
C23 C 0.8634(3) 0.2215(3) 0.1130(3) 0.0311(9) Uani 1 1 d .
C24 C 0.7796(3) 0.2382(3) 0.1395(3) 0.0274(8) Uani 1 1 d .
C25 C 0.7105(3) 0.1530(3) 0.1207(3) 0.0255(8) Uani 1 1 d .
C26 C 0.7499(3) 0.0834(3) 0.0847(3) 0.0275(8) Uani 1 1 d .
C27 C 0.9063(4) 0.0810(4) 0.0352(3) 0.0404(11) Uani 1 1 d .
H27A H 0.9723 0.1148 0.0563 0.061 Uiso 1 1 calc GR
H27B H 0.8840 0.0795 -0.0303 0.061 Uiso 1 1 calc GR
H27C H 0.9022 0.0188 0.0523 0.061 Uiso 1 1 calc GR
C28 C 0.9522(4) 0.2957(4) 0.1207(4) 0.0425(11) Uani 1 1 d .
H28A H 0.9822 0.3183 0.1839 0.064 Uiso 1 1 calc GR
H28B H 0.9341 0.3459 0.0867 0.064 Uiso 1 1 calc GR
H28C H 0.9969 0.2704 0.0964 0.064 Uiso 1 1 calc GR
C29 C 0.7690(4) 0.3310(3) 0.1726(3) 0.0375(10) Uani 1 1 d .
H29A H 0.7090 0.3246 0.1882 0.056 Uiso 1 1 calc GR
H29B H 0.7694 0.3719 0.1251 0.056 Uiso 1 1 calc GR
H29C H 0.8219 0.3562 0.2257 0.056 Uiso 1 1 calc GR
C30 C 0.6076(3) 0.1371(4) 0.1247(3) 0.0357(10) Uani 1 1 d .
H30A H 0.5934 0.0826 0.1551 0.054 Uiso 1 1 calc GR
H30B H 0.5650 0.1289 0.0636 0.054 Uiso 1 1 calc GR
H30C H 0.5987 0.1897 0.1580 0.054 Uiso 1 1 calc GR
C31 C 0.6935(4) -0.0111(3) 0.0417(3) 0.0375(10) Uani 1 1 d .
H31A H 0.7366 -0.0530 0.0462 0.056 Uiso 1 1 calc GR
H31B H 0.6618 -0.0076 -0.0216 0.056 Uiso 1 1 calc GR
H31C H 0.6459 -0.0331 0.0730 0.056 Uiso 1 1 calc GR
Ru2 Ru 0.64271(2) 0.38323(2) 0.79226(2) 0.01908(9) Uani 1 1 d .
Cl2 Cl 0.51029(7) 0.27765(7) 0.68084(7) 0.0307(2) Uani 1 1 d .
P3 P 0.69758(7) 0.41664(6) 0.66691(6) 0.01918(18) Uani 1 1 d .
P4 P 0.58466(7) 0.50631(6) 0.73357(6) 0.02008(18) Uani 1 1 d .
Si2 Si 0.90877(8) 0.38611(8) 0.66258(8) 0.0275(2) Uani 1 1 d .
O2 O 0.6616(2) 0.33657(19) 0.58099(18) 0.0254(6) Uani 1 1 d D
H2 H 0.613(3) 0.299(3) 0.595(4) 0.031 Uiso 1 1 d DR
C32 C 0.6299(3) 0.5088(3) 0.6289(3) 0.0215(7) Uani 1 1 d .
C33 C 0.6822(3) 0.5983(3) 0.6049(3) 0.0236(7) Uani 1 1 d .
C34 C 0.7787(3) 0.6163(3) 0.6167(3) 0.0259(8) Uani 1 1 d .
H34 H 0.8075 0.6758 0.6075 0.031 Uiso 1 1 calc R
C35 C 0.8422(3) 0.5510(3) 0.6427(3) 0.0256(8) Uani 1 1 d .
H35 H 0.9072 0.5735 0.6471 0.031 Uiso 1 1 calc R
C36 C 0.8183(3) 0.4617(3) 0.6610(3) 0.0238(7) Uani 1 1 d .
C37 C 0.6223(3) 0.6660(3) 0.5643(3) 0.0299(9) Uani 1 1 d .
H37A H 0.6636 0.7199 0.5518 0.045 Uiso 1 1 calc GR
H37B H 0.5896 0.6839 0.6068 0.045 Uiso 1 1 calc GR
H37C H 0.5755 0.6374 0.5084 0.045 Uiso 1 1 calc GR
C38 C 0.4544(3) 0.4983(3) 0.6964(3) 0.0259(8) Uani 1 1 d .
C39 C 0.3985(3) 0.4444(4) 0.7444(4) 0.0428(12) Uani 1 1 d .
H39 H 0.4287 0.4146 0.7930 0.051 Uiso 1 1 calc R
C40 C 0.2989(4) 0.4347(4) 0.7209(4) 0.0475(14) Uani 1 1 d .
H40 H 0.2632 0.4002 0.7550 0.057 Uiso 1 1 calc R
C41 C 0.2523(3) 0.4762(3) 0.6466(4) 0.0380(10) Uani 1 1 d .
H41 H 0.1853 0.4686 0.6299 0.046 Uiso 1 1 calc R
C42 C 0.3067(3) 0.5291(3) 0.5977(3) 0.0298(8) Uani 1 1 d .
H42 H 0.2762 0.5574 0.5480 0.036 Uiso 1 1 calc R
C43 C 0.4071(3) 0.5399(3) 0.6227(3) 0.0251(7) Uani 1 1 d .
H43 H 0.4429 0.5757 0.5895 0.030 Uiso 1 1 calc R
C44 C 0.6335(3) 0.6220(3) 0.7940(2) 0.0218(7) Uani 1 1 d .
C45 C 0.5767(3) 0.6780(3) 0.8176(3) 0.0293(8) Uani 1 1 d .
H45 H 0.5099 0.6569 0.8025 0.035 Uiso 1 1 calc R
C46 C 0.6193(4) 0.7663(3) 0.8642(3) 0.0347(9) Uani 1 1 d .
H46 H 0.5808 0.8038 0.8797 0.042 Uiso 1 1 calc R
C47 C 0.7192(4) 0.7977(3) 0.8871(3) 0.0340(9) Uani 1 1 d .
H47 H 0.7474 0.8565 0.9177 0.041 Uiso 1 1 calc R
C48 C 0.7769(3) 0.7423(3) 0.8645(3) 0.0299(8) Uani 1 1 d .
H48 H 0.8437 0.7634 0.8805 0.036 Uiso 1 1 calc R
C49 C 0.7348(3) 0.6546(3) 0.8179(3) 0.0243(7) Uani 1 1 d .
H49 H 0.7736 0.6174 0.8025 0.029 Uiso 1 1 calc R
C50 C 1.0173(4) 0.4295(4) 0.7632(4) 0.0447(12) Uani 1 1 d .
H50A H 1.0438 0.4935 0.7592 0.067 Uiso 1 1 calc GR
H50B H 1.0651 0.3936 0.7631 0.067 Uiso 1 1 calc GR
H50C H 0.9984 0.4237 0.8188 0.067 Uiso 1 1 calc GR
C51 C 0.8557(3) 0.2603(3) 0.6613(3) 0.0301(8) Uani 1 1 d .
H51A H 0.8053 0.2533 0.6914 0.045 Uiso 1 1 calc GR
H51B H 0.9052 0.2297 0.6927 0.045 Uiso 1 1 calc GR
H51C H 0.8292 0.2330 0.5991 0.045 Uiso 1 1 calc GR
C52 C 0.9495(5) 0.4012(5) 0.5579(4) 0.0521(14) Uani 1 1 d .
H52A H 0.8944 0.3864 0.5049 0.078 Uiso 1 1 calc GR
H52B H 0.9927 0.3608 0.5552 0.078 Uiso 1 1 calc GR
H52C H 0.9825 0.4645 0.5594 0.078 Uiso 1 1 calc GR
C53 C 0.6694(3) 0.4237(3) 0.9406(3) 0.0296(8) Uani 1 1 d .
C54 C 0.7583(3) 0.4164(3) 0.9215(3) 0.0278(8) Uani 1 1 d .
C55 C 0.7512(3) 0.3208(3) 0.8917(3) 0.0284(8) Uani 1 1 d .
C56 C 0.6580(3) 0.2713(3) 0.8884(3) 0.0302(9) Uani 1 1 d .
C57 C 0.6061(3) 0.3351(3) 0.9186(3) 0.0302(9) Uani 1 1 d .
C58 C 0.6495(4) 0.5075(3) 0.9844(3) 0.0364(10) Uani 1 1 d .
H58A H 0.6858 0.5625 0.9681 0.055 Uiso 1 1 calc GR
H58B H 0.6683 0.5066 1.0497 0.055 Uiso 1 1 calc GR
H58C H 0.5816 0.5070 0.9634 0.055 Uiso 1 1 calc GR
C59 C 0.8499(3) 0.4900(4) 0.9464(3) 0.0374(10) Uani 1 1 d .
H59A H 0.8864 0.4828 0.9037 0.056 Uiso 1 1 calc GR
H59B H 0.8877 0.4842 1.0071 0.056 Uiso 1 1 calc GR
H59C H 0.8342 0.5502 0.9441 0.056 Uiso 1 1 calc GR
C60 C 0.8311(4) 0.2782(4) 0.8779(3) 0.0403(11) Uani 1 1 d .
H60A H 0.8045 0.2237 0.8353 0.060 Uiso 1 1 calc GR
H60B H 0.8666 0.2615 0.9354 0.060 Uiso 1 1 calc GR
H60C H 0.8738 0.3220 0.8543 0.060 Uiso 1 1 calc GR
C61 C 0.6175(4) 0.1695(3) 0.8627(4) 0.0425(11) Uani 1 1 d .
H61A H 0.5507 0.1598 0.8282 0.064 Uiso 1 1 calc GR
H61B H 0.6225 0.1380 0.9172 0.064 Uiso 1 1 calc GR
H61C H 0.6532 0.1454 0.8263 0.064 Uiso 1 1 calc GR
C62 C 0.5078(4) 0.3070(4) 0.9327(4) 0.0443(12) Uani 1 1 d .
H62A H 0.4816 0.3611 0.9378 0.067 Uiso 1 1 calc GR
H62B H 0.5126 0.2766 0.9879 0.067 Uiso 1 1 calc GR
H62C H 0.4659 0.2652 0.8816 0.067 Uiso 1 1 calc GR
H32 H 0.573(5) 0.479(5) 0.575(5) 0.053 Uiso 1 1 d R
H1A H 0.920(5) 0.009(5) 0.429(5) 0.053 Uiso 1 1 d R

loop_
_atom_site_aniso_label
_atom_site_aniso_U_11
_atom_site_aniso_U_22
_atom_site_aniso_U_33
_atom_site_aniso_U_23
_atom_site_aniso_U_13
_atom_site_aniso_U_12
Ru1 0.02144(14) 0.01700(14) 0.01659(13) 0.00327(9) 0.00424(10) 0.00469(10)
Cl1 0.0293(4) 0.0236(4) 0.0256(4) -0.0002(3) 0.0063(3) -0.0030(3)
P1 0.0218(4) 0.0165(4) 0.0182(4) 0.0021(3) 0.0055(3) 0.0042(3)
P2 0.0193(4) 0.0185(4) 0.0172(4) 0.0026(3) 0.0043(3) 0.0049(3)
Si1 0.0263(5) 0.0254(5) 0.0259(5) 0.0013(4) 0.0078(4) 0.0082(4)
O1 0.0313(14) 0.0203(12) 0.0213(12) -0.0007(10) 0.0084(11) 0.0007(11)
C1 0.0227(17) 0.0178(16) 0.0194(16) 0.0041(13) 0.0042(13) 0.0050(13)
C2 0.0273(18) 0.0167(16) 0.0243(17) 0.0036(13) 0.0061(14) 0.0055(14)
C3 0.0267(19) 0.0227(18) 0.0305(19) 0.0031(15) 0.0079(16) 0.0030(15)
C4 0.0222(17) 0.0214(18) 0.0295(19) 0.0006(15) 0.0096(15) -0.0007(14)
C5 0.0250(17) 0.0247(18) 0.0218(16) 0.0023(14) 0.0087(14) 0.0076(15)
C6 0.030(2) 0.0214(18) 0.038(2) 0.0090(16) 0.0093(17) 0.0076(16)
C7 0.0274(18) 0.0179(16) 0.0179(16) 0.0013(13) 0.0035(14) 0.0068(14)
C8 0.0265(19) 0.0235(18) 0.0237(17) 0.0015(15) 0.0014(14) 0.0040(15)
C9 0.034(2) 0.0234(19) 0.0252(19) 0.0003(15) -0.0020(16) 0.0011(16)
C10 0.045(3) 0.0243(19) 0.0265(19) -0.0060(16) 0.0004(18) 0.0113(18)
C11 0.036(2) 0.036(2) 0.031(2) -0.0059(18) 0.0057(17) 0.0152(19)
C12 0.0272(19) 0.032(2) 0.0248(18) 0.0009(16) 0.0049(15) 0.0116(16)
C13 0.0193(16) 0.0204(16) 0.0200(16) 0.0006(13) 0.0053(13) 0.0014(13)
C14 0.0218(17) 0.0242(17) 0.0214(16) 0.0029(14) 0.0065(14) 0.0036(14)
C15 0.0211(18) 0.031(2) 0.0239(18) 0.0075(15) 0.0013(14) 0.0057(15)
C16 0.0200(17) 0.037(2) 0.0264(19) 0.0067(16) 0.0028(15) 0.0036(16)
C17 0.0253(19) 0.033(2) 0.032(2) 0.0118(17) 0.0082(16) 0.0010(16)
C18 0.0282(19) 0.0273(19) 0.0253(18) 0.0081(15) 0.0086(15) 0.0056(16)
C19 0.0249(19) 0.042(2) 0.037(2) 0.0011(19) 0.0078(17) 0.0107(18)
C20 0.037(2) 0.034(2) 0.033(2) 0.0027(17) 0.0165(18) 0.0085(18)
C21 0.043(2) 0.027(2) 0.036(2) 0.0037(17) 0.0120(19) 0.0140(18)
C22 0.034(2) 0.034(2) 0.0204(17) 0.0056(16) 0.0081(15) 0.0127(17)
C23 0.038(2) 0.029(2) 0.0274(19) 0.0108(16) 0.0085(17) 0.0094(18)
C24 0.034(2) 0.0275(19) 0.0190(17) 0.0054(14) 0.0024(15) 0.0099(16)
C25 0.0296(19) 0.030(2) 0.0166(16) 0.0059(14) 0.0031(14) 0.0102(16)
C26 0.035(2) 0.030(2) 0.0172(16) 0.0050(15) 0.0026(15) 0.0126(17)
C27 0.051(3) 0.050(3) 0.030(2) 0.010(2) 0.016(2) 0.027(2)
C28 0.043(3) 0.043(3) 0.038(2) 0.018(2) 0.009(2) 0.000(2)
C29 0.052(3) 0.028(2) 0.034(2) 0.0103(17) 0.008(2) 0.015(2)
C30 0.030(2) 0.049(3) 0.028(2) 0.0033(19) 0.0049(16) 0.0121(19)
C31 0.054(3) 0.027(2) 0.0231(19) -0.0027(16) -0.0036(18) 0.010(2)
Ru2 0.02099(14) 0.01807(14) 0.01753(14) 0.00426(10) 0.00360(10) 0.00466(10)
Cl2 0.0271(4) 0.0271(4) 0.0305(4) 0.0020(4) 0.0031(4) -0.0039(4)
P3 0.0215(4) 0.0173(4) 0.0175(4) 0.0017(3) 0.0040(3) 0.0034(3)
P4 0.0208(4) 0.0202(4) 0.0185(4) 0.0031(3) 0.0031(3) 0.0056(3)
Si2 0.0265(5) 0.0265(5) 0.0313(5) 0.0050(4) 0.0096(4) 0.0070(4)
O2 0.0327(14) 0.0212(13) 0.0198(12) -0.0032(10) 0.0063(11) 0.0023(11)
C32 0.0249(17) 0.0177(16) 0.0204(16) 0.0032(13) 0.0045(14) 0.0033(14)
C33 0.0299(19) 0.0194(17) 0.0200(16) 0.0042(13) 0.0050(14) 0.0043(15)
C34 0.0280(19) 0.0184(17) 0.0285(19) 0.0049(14) 0.0059(15) 0.0009(15)
C35 0.0236(18) 0.0211(18) 0.0295(19) 0.0010(15) 0.0074(15) -0.0008(15)
C36 0.0244(17) 0.0230(18) 0.0213(17) -0.0016(14) 0.0032(14) 0.0039(14)
C37 0.031(2) 0.0225(18) 0.033(2) 0.0103(16) 0.0037(16) 0.0046(16)
C38 0.0224(17) 0.0268(19) 0.0287(19) 0.0049(15) 0.0060(15) 0.0072(15)
C39 0.027(2) 0.057(3) 0.045(3) 0.030(2) 0.0075(19) 0.009(2)
C40 0.026(2) 0.059(3) 0.062(3) 0.033(3) 0.015(2) 0.009(2)
C41 0.025(2) 0.039(2) 0.047(3) 0.010(2) 0.0043(18) 0.0059(18)
C42 0.0242(19) 0.034(2) 0.029(2) 0.0040(17) 0.0024(15) 0.0085(16)
C43 0.0232(18) 0.0268(18) 0.0247(18) 0.0025(15) 0.0046(14) 0.0072(15)
C44 0.0263(18) 0.0208(17) 0.0168(15) 0.0035(13) 0.0022(13) 0.0065(14)
C45 0.030(2) 0.030(2) 0.0287(19) 0.0039(16) 0.0070(16) 0.0096(17)
C46 0.046(3) 0.028(2) 0.034(2) -0.0038(17) 0.0116(19) 0.0167(19)
C47 0.047(3) 0.027(2) 0.0259(19) -0.0025(16) 0.0085(18) 0.0068(19)
C48 0.033(2) 0.0255(19) 0.0268(19) -0.0015(16) 0.0061(16) 0.0006(16)
C49 0.0296(19) 0.0208(17) 0.0212(17) 0.0002(14) 0.0055(14) 0.0052(15)
C50 0.029(2) 0.036(2) 0.060(3) 0.006(2) -0.001(2) 0.0048(19)
C51 0.040(2) 0.0239(19) 0.0262(19) 0.0033(15) 0.0071(17) 0.0083(17)
C52 0.062(4) 0.062(3) 0.055(3) 0.025(3) 0.039(3) 0.032(3)
C53 0.037(2) 0.034(2) 0.0195(17) 0.0071(16) 0.0046(15) 0.0141(18)
C54 0.032(2) 0.028(2) 0.0205(17) 0.0026(15) 0.0010(15) 0.0102(16)
C55 0.033(2) 0.037(2) 0.0184(17) 0.0081(16) 0.0038(15) 0.0173(18)
C56 0.041(2) 0.027(2) 0.0229(18) 0.0087(15) 0.0081(17) 0.0085(17)
C57 0.039(2) 0.032(2) 0.0236(18) 0.0108(16) 0.0104(17) 0.0133(18)
C58 0.047(3) 0.037(2) 0.029(2) 0.0028(18) 0.0111(19) 0.018(2)
C59 0.031(2) 0.042(2) 0.032(2) 0.0033(19) -0.0033(17) 0.0071(19)
C60 0.049(3) 0.054(3) 0.027(2) 0.010(2) 0.0116(19) 0.030(2)
C61 0.061(3) 0.029(2) 0.039(2) 0.0081(19) 0.015(2) 0.012(2)
C62 0.050(3) 0.047(3) 0.050(3) 0.023(2) 0.031(2) 0.014(2)

loop_
_atom_type_symbol
_atom_type_description
_atom_type_scat_dispersion_real
_atom_type_scat_dispersion_imag
_atom_type_scat_source
C C 0.0181 0.0091 'International Tables Vol C Tables 4.2.6.8 and 6.1.1.4'
H H 0.0000 0.0000 'International Tables Vol C Tables 4.2.6.8 and 6.1.1.4'
Cl Cl 0.3639 0.7018 'International Tables Vol C Tables 4.2.6.8 and 6.1.1.4'
O O 0.0492 0.0322 'International Tables Vol C Tables 4.2.6.8 and 6.1.1.4'
P P 0.2955 0.4335 'International Tables Vol C Tables 4.2.6.8 and 6.1.1.4'
Ru Ru 0.0552 3.2960 'International Tables Vol C Tables 4.2.6.8 and 6.1.1.4'
Si Si 0.2541 0.3302 'International Tables Vol C Tables 4.2.6.8 and 6.1.1.4'

loop_
_exptl_crystal_face_index_h
_exptl_crystal_face_index_k
_exptl_crystal_face_index_l
_exptl_crystal_face_perp_dist
-5 -7 2 0.0986
3 -3 8 0.0265
4 7 -3 0.0948
-3 3 -8 0.0250
7 -7 -5 0.0100
-7 7 5 0.0100

loop_
_geom_angle_atom_site_label_1
_geom_angle_atom_site_label_2
_geom_angle_atom_site_label_3
_geom_angle
P1 Ru1 Cl1 84.21(3)
P2 Ru1 Cl1 93.68(3)
P2 Ru1 P1 71.84(3)
C22 Ru1 Cl1 119.15(12)
C22 Ru1 P1 156.42(12)
C22 Ru1 P2 101.48(12)
C23 Ru1 Cl1 89.75(12)
C23 Ru1 P1 159.65(13)
C23 Ru1 P2 128.08(13)
C23 Ru1 C22 36.60(17)
C23 Ru1 C24 37.73(16)
C24 Ru1 Cl1 93.89(11)
C24 Ru1 P1 123.19(12)
C24 Ru1 P2 163.82(11)
C24 Ru1 C22 62.36(15)
C25 Ru1 Cl1 127.78(11)
C25 Ru1 P1 106.92(11)
C25 Ru1 P2 138.51(11)
C25 Ru1 C22 62.57(15)
C25 Ru1 C23 62.19(16)
C25 Ru1 C24 36.94(16)
C26 Ru1 Cl1 152.16(11)
C26 Ru1 P1 120.55(11)
C26 Ru1 P2 105.57(11)
C26 Ru1 C22 38.03(16)
C26 Ru1 C23 62.58(16)
C26 Ru1 C24 62.78(15)
C26 Ru1 C25 37.70(16)
Ru1 P1 P2 54.02(3)
O1 P1 Ru1 115.89(10)
O1 P1 P2 123.61(12)
O1 P1 C1 105.82(16)
O1 P1 C5 99.66(17)
C1 P1 Ru1 98.78(12)
C1 P1 P2 44.79(12)
C5 P1 Ru1 128.87(13)
C5 P1 P2 130.75(14)
C5 P1 C1 105.71(18)
Ru1 P2 P1 54.14(3)
C1 P2 Ru1 98.22(12)
C1 P2 P1 44.10(12)
C7 P2 Ru1 122.03(12)
C7 P2 P1 126.50(13)
C7 P2 C1 107.01(17)
C13 P2 Ru1 120.05(13)
C13 P2 P1 126.96(13)
C13 P2 C1 106.41(17)
C13 P2 C7 101.63(18)
C19 Si1 C5 108.6(2)
C19 Si1 C20 109.9(2)
C20 Si1 C5 108.18(19)
C21 Si1 C5 112.0(2)
C21 Si1 C19 111.6(2)
C21 Si1 C20 106.5(2)
P1 O1 H1 99(3)
P1 C1 P2 91.11(16)
P1 C1 H1A 113(4)
P2 C1 H1A 106(4)
C2 C1 P1 118.5(3)
C2 C1 P2 121.0(3)
C2 C1 H1A 107(4)
C3 C2 C1 121.9(4)
C3 C2 C6 120.7(3)
C6 C2 C1 117.4(3)
C2 C3 H3 116.9
C2 C3 C4 126.2(4)
C4 C3 H3 116.9
C3 C4 H4 116.1
C5 C4 C3 127.8(4)
C5 C4 H4 116.1
P1 C5 Si1 121.0(2)
C4 C5 P1 118.6(3)
C4 C5 Si1 119.6(3)
C2 C6 H6A 109.5
C2 C6 H6B 109.5
C2 C6 H6C 109.5
H6A C6 H6B 109.5
H6A C6 H6C 109.5
H6B C6 H6C 109.5
C8 C7 P2 119.6(3)
C12 C7 P2 121.6(3)
C12 C7 C8 118.8(4)
C7 C8 H8 119.8
C9 C8 C7 120.3(4)
C9 C8 H8 119.8
C8 C9 H9 120.0
C10 C9 C8 119.9(4)
C10 C9 H9 120.0
C9 C10 H10 119.8
C9 C10 C11 120.4(4)
C11 C10 H10 119.8
C10 C11 H11 120.2
C12 C11 C10 119.7(4)
C12 C11 H11 120.2
C7 C12 H12 119.6
C11 C12 C7 120.8(4)
C11 C12 H12 119.6
C14 C13 P2 122.2(3)
C14 C13 C18 119.2(4)
C18 C13 P2 118.6(3)
C13 C14 H14 119.5
C15 C14 C13 120.9(3)
C15 C14 H14 119.5
C14 C15 H15 120.2
C16 C15 C14 119.6(4)
C16 C15 H15 120.2
C15 C16 H16 119.9
C15 C16 C17 120.3(4)
C17 C16 H16 119.9
C16 C17 H17 120.1
C16 C17 C18 119.8(4)
C18 C17 H17 120.1
C13 C18 C17 120.2(4)
C13 C18 H18 119.9
C17 C18 H18 119.9
Si1 C19 H19A 109.5
Si1 C19 H19B 109.5
Si1 C19 H19C 109.5
H19A C19 H19B 109.5
H19A C19 H19C 109.5
H19B C19 H19C 109.5
Si1 C20 H20A 109.5
Si1 C20 H20B 109.5
Si1 C20 H20C 109.5
H20A C20 H20B 109.5
H20A C20 H20C 109.5
H20B C20 H20C 109.5
Si1 C21 H21A 109.5
Si1 C21 H21B 109.5
Si1 C21 H21C 109.5
H21A C21 H21B 109.5
H21A C21 H21C 109.5
H21B C21 H21C 109.5
C23 C22 Ru1 71.5(2)
C23 C22 C26 107.5(4)
C23 C22 C27 127.9(4)
C26 C22 Ru1 69.1(2)
C26 C22 C27 124.5(4)
C27 C22 Ru1 127.1(3)
C22 C23 Ru1 71.9(2)
C22 C23 C24 108.8(4)
C22 C23 C28 127.8(5)
C24 C23 Ru1 71.3(2)
C24 C23 C28 123.4(4)
C28 C23 Ru1 124.3(3)
C23 C24 Ru1 70.9(2)
C23 C24 C29 124.4(4)
C25 C24 Ru1 70.7(2)
C25 C24 C23 107.1(4)
C25 C24 C29 128.3(4)
C29 C24 Ru1 127.4(3)
C24 C25 Ru1 72.4(2)
C24 C25 C26 108.9(4)
C24 C25 C30 127.4(4)
C26 C25 Ru1 70.2(2)
C26 C25 C30 123.2(4)
C30 C25 Ru1 129.4(3)
C22 C26 Ru1 72.9(2)
C22 C26 C31 126.0(4)
C25 C26 Ru1 72.1(2)
C25 C26 C22 107.6(4)
C25 C26 C31 124.9(4)
C31 C26 Ru1 131.5(3)
C22 C27 H27A 109.5
C22 C27 H27B 109.5
C22 C27 H27C 109.5
H27A C27 H27B 109.5
H27A C27 H27C 109.5
H27B C27 H27C 109.5
C23 C28 H28A 109.5
C23 C28 H28B 109.5
C23 C28 H28C 109.5
H28A C28 H28B 109.5
H28A C28 H28C 109.5
H28B C28 H28C 109.5
C24 C29 H29A 109.5
C24 C29 H29B 109.5
C24 C29 H29C 109.5
H29A C29 H29B 109.5
H29A C29 H29C 109.5
H29B C29 H29C 109.5
C25 C30 H30A 109.5
C25 C30 H30B 109.5
C25 C30 H30C 109.5
H30A C30 H30B 109.5
H30A C30 H30C 109.5
H30B C30 H30C 109.5
C26 C31 H31A 109.5
C26 C31 H31B 109.5
C26 C31 H31C 109.5
H31A C31 H31B 109.5
H31A C31 H31C 109.5
H31B C31 H31C 109.5
P3 Ru2 Cl2 83.58(3)
P4 Ru2 Cl2 90.13(3)
P4 Ru2 P3 71.85(3)
C53 Ru2 Cl2 132.38(12)
C53 Ru2 P3 143.75(12)
C53 Ru2 P4 99.55(12)
C53 Ru2 C55 62.61(16)
C53 Ru2 C56 62.30(16)
C53 Ru2 C57 37.08(17)
C54 Ru2 Cl2 152.89(11)
C54 Ru2 P3 112.74(12)
C54 Ru2 P4 115.05(11)
C54 Ru2 C53 37.91(16)
C54 Ru2 C55 37.80(16)
C54 Ru2 C56 62.30(16)
C54 Ru2 C57 62.82(16)
C55 Ru2 Cl2 117.72(12)
C55 Ru2 P3 109.02(11)
C55 Ru2 P4 152.16(12)
C55 Ru2 C56 36.30(17)
C56 Ru2 Cl2 90.66(12)
C56 Ru2 P3 133.17(12)
C56 Ru2 P4 154.86(12)
C57 Ru2 Cl2 97.58(12)
C57 Ru2 P3 170.64(12)
C57 Ru2 P4 117.36(12)
C57 Ru2 C55 62.19(16)
C57 Ru2 C56 37.75(16)
Ru2 P3 P4 53.65(3)
O2 P3 Ru2 116.57(11)
O2 P3 P4 126.30(12)
O2 P3 C32 105.34(16)
O2 P3 C36 99.65(17)
C32 P3 Ru2 97.94(12)
C32 P3 P4 44.57(12)
C36 P3 Ru2 129.57(13)
C36 P3 P4 127.59(14)
C36 P3 C32 105.24(18)
Ru2 P4 P3 54.50(3)
C32 P4 Ru2 98.16(12)
C32 P4 P3 43.95(12)
C38 P4 Ru2 119.46(14)
C38 P4 P3 130.94(14)
C38 P4 C32 108.03(18)
C38 P4 C44 104.22(19)
C44 P4 Ru2 120.11(12)
C44 P4 P3 120.40(13)
C44 P4 C32 105.33(17)
C50 Si2 C36 108.6(2)
C51 Si2 C36 112.73(19)
C51 Si2 C50 112.6(2)
C52 Si2 C36 107.8(2)
C52 Si2 C50 107.3(3)
C52 Si2 C51 107.6(3)
P3 O2 H2 102(4)
P3 C32 P4 91.48(16)
P3 C32 H32 106(4)
P4 C32 H32 108(4)
C33 C32 P3 119.3(3)
C33 C32 P4 120.6(3)
C33 C32 H32 110(4)
C34 C33 C32 121.6(4)
C34 C33 C37 121.1(3)
C37 C33 C32 117.3(4)
C33 C34 H34 117.0
C33 C34 C35 126.1(3)
C35 C34 H34 117.0
C34 C35 H35 115.9
C36 C35 C34 128.2(4)
C36 C35 H35 115.9
P3 C36 Si2 122.8(2)
C35 C36 P3 118.8(3)
C35 C36 Si2 117.7(3)
C33 C37 H37A 109.5
C33 C37 H37B 109.5
C33 C37 H37C 109.5
H37A C37 H37B 109.5
H37A C37 H37C 109.5
H37B C37 H37C 109.5
C39 C38 P4 117.2(3)
C43 C38 P4 124.6(3)
C43 C38 C39 118.1(4)
C38 C39 H39 119.5
C40 C39 C38 121.1(4)
C40 C39 H39 119.5
C39 C40 H40 119.9
C39 C40 C41 120.2(4)
C41 C40 H40 119.9
C40 C41 H41 120.4
C42 C41 C40 119.3(4)
C42 C41 H41 120.4
C41 C42 H42 119.9
C41 C42 C43 120.1(4)
C43 C42 H42 119.9
C38 C43 C42 121.1(4)
C38 C43 H43 119.4
C42 C43 H43 119.4
C45 C44 P4 123.4(3)
C45 C44 C49 119.2(4)
C49 C44 P4 117.3(3)
C44 C45 H45 119.9
C44 C45 C46 120.3(4)
C46 C45 H45 119.9
C45 C46 H46 120.0
C47 C46 C45 119.9(4)
C47 C46 H46 120.0
C46 C47 H47 119.8
C48 C47 C46 120.4(4)
C48 C47 H47 119.8
C47 C48 H48 120.1
C47 C48 C49 119.9(4)
C49 C48 H48 120.1
C44 C49 H49 119.8
C48 C49 C44 120.3(4)
C48 C49 H49 119.8
Si2 C50 H50A 109.5
Si2 C50 H50B 109.5
Si2 C50 H50C 109.5
H50A C50 H50B 109.5
H50A C50 H50C 109.5
H50B C50 H50C 109.5
Si2 C51 H51A 109.5
Si2 C51 H51B 109.5
Si2 C51 H51C 109.5
H51A C51 H51B 109.5
H51A C51 H51C 109.5
H51B C51 H51C 109.5
Si2 C52 H52A 109.5
Si2 C52 H52B 109.5
Si2 C52 H52C 109.5
H52A C52 H52B 109.5
H52A C52 H52C 109.5
H52B C52 H52C 109.5
C54 C53 Ru2 69.9(2)
C54 C53 C58 126.2(4)
C57 C53 Ru2 72.0(2)
C57 C53 C54 108.1(4)
C57 C53 C58 125.5(4)
C58 C53 Ru2 128.1(3)
C53 C54 Ru2 72.2(2)
C53 C54 C55 107.9(4)
C53 C54 C59 126.0(4)
C55 C54 Ru2 73.4(2)
C55 C54 C59 125.0(4)
C59 C54 Ru2 129.6(3)
C54 C55 Ru2 68.8(2)
C54 C55 C60 126.6(4)
C56 C55 Ru2 71.9(2)
C56 C55 C54 107.9(4)
C56 C55 C60 125.1(4)
C60 C55 Ru2 130.5(3)
C55 C56 Ru2 71.8(2)
C55 C56 C57 108.4(4)
C55 C56 C61 127.4(5)
C57 C56 Ru2 70.4(2)
C57 C56 C61 124.1(4)
C61 C56 Ru2 125.6(3)
C53 C57 Ru2 70.9(2)
C53 C57 C56 107.6(4)
C53 C57 C62 127.6(4)
C56 C57 Ru2 71.8(2)
C56 C57 C62 124.5(4)
C62 C57 Ru2 127.7(3)
C53 C58 H58A 109.5
C53 C58 H58B 109.5
C53 C58 H58C 109.5
H58A C58 H58B 109.5
H58A C58 H58C 109.5
H58B C58 H58C 109.5
C54 C59 H59A 109.5
C54 C59 H59B 109.5
C54 C59 H59C 109.5
H59A C59 H59B 109.5
H59A C59 H59C 109.5
H59B C59 H59C 109.5
C55 C60 H60A 109.5
C55 C60 H60B 109.5
C55 C60 H60C 109.5
H60A C60 H60B 109.5
H60A C60 H60C 109.5
H60B C60 H60C 109.5
C56 C61 H61A 109.5
C56 C61 H61B 109.5
C56 C61 H61C 109.5
H61A C61 H61B 109.5
H61A C61 H61C 109.5
H61B C61 H61C 109.5
C57 C62 H62A 109.5
C57 C62 H62B 109.5
C57 C62 H62C 109.5
H62A C62 H62B 109.5
H62A C62 H62C 109.5
H62B C62 H62C 109.5

loop_
_geom_bond_atom_site_label_1
_geom_bond_atom_site_label_2
_geom_bond_distance
Ru1 Cl1 2.4495(9)
Ru1 P1 2.2799(9)
Ru1 P2 2.2762(9)
Ru1 C22 2.251(4)
Ru1 C23 2.245(4)
Ru1 C24 2.250(4)
Ru1 C25 2.227(4)
Ru1 C26 2.201(4)
P1 P2 2.6729(13)
P1 O1 1.628(3)
P1 C1 1.860(4)
P1 C5 1.783(4)
P2 C1 1.884(4)
P2 C7 1.824(4)
P2 C13 1.823(4)
Si1 C5 1.887(4)
Si1 C19 1.868(5)
Si1 C20 1.869(5)
Si1 C21 1.859(4)
O1 H1 0.97(6)
C1 C2 1.504(5)
C1 H1A 0.97(7)
C2 C3 1.346(6)
C2 C6 1.503(5)
C3 H3 0.9300
C3 C4 1.463(6)
C4 H4 0.9300
C4 C5 1.358(6)
C6 H6A 0.9600
C6 H6B 0.9600
C6 H6C 0.9600
C7 C8 1.407(6)
C7 C12 1.393(6)
C8 H8 0.9300
C8 C9 1.394(6)
C9 H9 0.9300
C9 C10 1.383(7)
C10 H10 0.9300
C10 C11 1.393(7)
C11 H11 0.9300
C11 C12 1.391(6)
C12 H12 0.9300
C13 C14 1.393(6)
C13 C18 1.394(5)
C14 H14 0.9300
C14 C15 1.389(5)
C15 H15 0.9300
C15 C16 1.388(6)
C16 H16 0.9300
C16 C17 1.394(6)
C17 H17 0.9300
C17 C18 1.395(6)
C18 H18 0.9300
C19 H19A 0.9600
C19 H19B 0.9600
C19 H19C 0.9600
C20 H20A 0.9600
C20 H20B 0.9600
C20 H20C 0.9600
C21 H21A 0.9600
C21 H21B 0.9600
C21 H21C 0.9600
C22 C23 1.412(6)
C22 C26 1.452(6)
C22 C27 1.492(6)
C23 C24 1.454(6)
C23 C28 1.503(6)
C24 C25 1.419(6)
C24 C29 1.491(6)
C25 C26 1.431(6)
C25 C30 1.500(6)
C26 C31 1.499(6)
C27 H27A 0.9600
C27 H27B 0.9600
C27 H27C 0.9600
C28 H28A 0.9600
C28 H28B 0.9600
C28 H28C 0.9600
C29 H29A 0.9600
C29 H29B 0.9600
C29 H29C 0.9600
C30 H30A 0.9600
C30 H30B 0.9600
C30 H30C 0.9600
C31 H31A 0.9600
C31 H31B 0.9600
C31 H31C 0.9600
Ru2 Cl2 2.4347(10)
Ru2 P3 2.2954(9)
Ru2 P4 2.2708(10)
Ru2 C53 2.222(4)
Ru2 C54 2.192(4)
Ru2 C55 2.253(4)
Ru2 C56 2.255(4)
Ru2 C57 2.236(4)
P3 P4 2.6792(14)
P3 O2 1.628(3)
P3 C32 1.860(4)
P3 C36 1.793(4)
P4 C32 1.881(4)
P4 C38 1.822(4)
P4 C44 1.823(4)
Si2 C36 1.891(4)
Si2 C50 1.874(5)
Si2 C51 1.866(4)
Si2 C52 1.852(5)
O2 H2 0.89(2)
C32 C33 1.504(5)
C32 H32 1.01(7)
C33 C34 1.348(6)
C33 C37 1.502(6)
C34 H34 0.9300
C34 C35 1.464(6)
C35 H35 0.9300
C35 C36 1.357(6)
C37 H37A 0.9600
C37 H37B 0.9600
C37 H37C 0.9600
C38 C39 1.396(6)
C38 C43 1.386(6)
C39 H39 0.9300
C39 C40 1.386(7)
C40 H40 0.9300
C40 C41 1.390(7)
C41 H41 0.9300
C41 C42 1.386(7)
C42 H42 0.9300
C42 C43 1.394(6)
C43 H43 0.9300
C44 C45 1.383(6)
C44 C49 1.411(6)
C45 H45 0.9300
C45 C46 1.401(6)
C46 H46 0.9300
C46 C47 1.392(7)
C47 H47 0.9300
C47 C48 1.382(7)
C48 H48 0.9300
C48 C49 1.392(6)
C49 H49 0.9300
C50 H50A 0.9600
C50 H50B 0.9600
C50 H50C 0.9600
C51 H51A 0.9600
C51 H51B 0.9600
C51 H51C 0.9600
C52 H52A 0.9600
C52 H52B 0.9600
C52 H52C 0.9600
C53 C54 1.434(6)
C53 C57 1.418(7)
C53 C58 1.496(6)
C54 C55 1.441(6)
C54 C59 1.502(6)
C55 C56 1.405(6)
C55 C60 1.492(6)
C56 C57 1.453(7)
C56 C61 1.499(6)
C57 C62 1.497(6)
C58 H58A 0.9600
C58 H58B 0.9600
C58 H58C 0.9600
C59 H59A 0.9600
C59 H59B 0.9600
C59 H59C 0.9600
C60 H60A 0.9600
C60 H60B 0.9600
C60 H60C 0.9600
C61 H61A 0.9600
C61 H61B 0.9600
C61 H61C 0.9600
C62 H62A 0.9600
C62 H62B 0.9600
C62 H62C 0.9600

loop_
_geom_torsion_atom_site_label_1
_geom_torsion_atom_site_label_2
_geom_torsion_atom_site_label_3
_geom_torsion_atom_site_label_4
_geom_torsion
Ru1 P1 C1 P2 -1.89(13)
Ru1 P1 C1 C2 -128.5(3)
Ru1 P1 C5 Si1 -85.6(2)
Ru1 P1 C5 C4 104.3(3)
Ru1 P2 C1 P1 1.89(13)
Ru1 P2 C1 C2 126.5(3)
Ru1 P2 C7 C8 -62.0(3)
Ru1 P2 C7 C12 116.7(3)
Ru1 P2 C13 C14 156.1(3)
Ru1 P2 C13 C18 -25.7(4)
Ru1 C22 C23 C24 -62.2(3)
Ru1 C22 C23 C28 119.9(5)
Ru1 C22 C26 C25 64.3(3)
Ru1 C22 C26 C31 -129.3(4)
Ru1 C23 C24 C25 -61.8(3)
Ru1 C23 C24 C29 122.8(4)
Ru1 C24 C25 C26 -61.0(3)
Ru1 C24 C25 C30 126.6(4)
Ru1 C25 C26 C22 -64.7(3)
Ru1 C25 C26 C31 128.6(4)
P1 P2 C1 C2 124.7(4)
P1 P2 C7 C8 4.7(4)
P1 P2 C7 C12 -176.6(3)
P1 P2 C13 C14 90.4(3)
P1 P2 C13 C18 -91.4(3)
P1 C1 C2 C3 2.6(5)
P1 C1 C2 C6 -175.2(3)
P2 P1 C1 C2 -126.6(4)
P2 P1 C5 Si1 -158.09(13)
P2 P1 C5 C4 31.9(4)
P2 C1 C2 C3 -108.0(4)
P2 C1 C2 C6 74.2(4)
P2 C7 C8 C9 -178.7(3)
P2 C7 C12 C11 179.9(3)
P2 C13 C14 C15 178.7(3)
P2 C13 C18 C17 -178.5(3)
O1 P1 C1 P2 -122.09(15)
O1 P1 C1 C2 111.3(3)
O1 P1 C5 Si1 49.3(3)
O1 P1 C5 C4 -120.7(3)
C1 P1 C5 Si1 158.9(2)
C1 P1 C5 C4 -11.2(4)
C1 P2 C7 C8 49.6(3)
C1 P2 C7 C12 -131.7(3)
C1 P2 C13 C14 46.0(4)
C1 P2 C13 C18 -135.7(3)
C1 C2 C3 C4 -8.3(7)
C2 C3 C4 C5 2.4(7)
C3 C4 C5 P1 8.6(6)
C3 C4 C5 Si1 -161.6(3)
C5 P1 C1 P2 132.78(16)
C5 P1 C1 C2 6.2(3)
C6 C2 C3 C4 169.4(4)
C7 P2 C1 P1 -125.31(17)
C7 P2 C1 C2 -0.7(4)
C7 P2 C13 C14 -65.8(3)
C7 P2 C13 C18 112.5(3)
C7 C8 C9 C10 -1.1(6)
C8 C7 C12 C11 -1.4(6)
C8 C9 C10 C11 -1.7(7)
C9 C10 C11 C12 2.9(7)
C10 C11 C12 C7 -1.3(7)
C12 C7 C8 C9 2.6(6)
C13 P2 C1 P1 126.64(16)
C13 P2 C1 C2 -108.7(3)
C13 P2 C7 C8 161.0(3)
C13 P2 C7 C12 -20.3(4)
C13 C14 C15 C16 0.0(6)
C14 C13 C18 C17 -0.2(6)
C14 C15 C16 C17 -0.7(7)
C15 C16 C17 C18 1.0(7)
C16 C17 C18 C13 -0.5(7)
C18 C13 C14 C15 0.4(6)
C19 Si1 C5 P1 138.4(2)
C19 Si1 C5 C4 -51.7(4)
C20 Si1 C5 P1 -102.4(3)
C20 Si1 C5 C4 67.6(4)
C21 Si1 C5 P1 14.6(3)
C21 Si1 C5 C4 -175.4(3)
C22 C23 C24 Ru1 62.6(3)
C22 C23 C24 C25 0.8(5)
C22 C23 C24 C29 -174.7(4)
C23 C22 C26 Ru1 -61.5(3)
C23 C22 C26 C25 2.8(4)
C23 C22 C26 C31 169.2(4)
C23 C24 C25 Ru1 62.0(3)
C23 C24 C25 C26 1.0(4)
C23 C24 C25 C30 -171.4(4)
C24 C25 C26 Ru1 62.4(3)
C24 C25 C26 C22 -2.3(4)
C24 C25 C26 C31 -169.0(4)
C26 C22 C23 Ru1 60.0(3)
C26 C22 C23 C24 -2.2(5)
C26 C22 C23 C28 179.8(4)
C27 C22 C23 Ru1 -123.1(5)
C27 C22 C23 C24 174.8(4)
C27 C22 C23 C28 -3.2(7)
C27 C22 C26 Ru1 121.4(4)
C27 C22 C26 C25 -174.3(4)
C27 C22 C26 C31 -7.9(7)
C28 C23 C24 Ru1 -119.4(4)
C28 C23 C24 C25 178.9(4)
C28 C23 C24 C29 3.4(7)
C29 C24 C25 Ru1 -122.8(4)
C29 C24 C25 C26 176.2(4)
C29 C24 C25 C30 3.8(7)
C30 C25 C26 Ru1 -124.8(4)
C30 C25 C26 C22 170.4(4)
C30 C25 C26 C31 3.8(6)
Ru2 P3 C32 P4 6.17(14)
Ru2 P3 C32 C33 132.9(3)
Ru2 P3 C36 Si2 82.0(3)
Ru2 P3 C36 C35 -106.9(3)
Ru2 P4 C32 P3 -6.24(14)
Ru2 P4 C32 C33 -132.0(3)
Ru2 P4 C38 C39 32.7(5)
Ru2 P4 C38 C43 -145.6(3)
Ru2 P4 C44 C45 -126.4(3)
Ru2 P4 C44 C49 53.2(3)
Ru2 C53 C54 C55 -65.2(3)
Ru2 C53 C54 C59 126.5(4)
Ru2 C53 C57 C56 62.9(3)
Ru2 C53 C57 C62 -123.4(5)
Ru2 C54 C55 C56 -61.6(3)
Ru2 C54 C55 C60 125.4(4)
Ru2 C55 C56 C57 -61.2(3)
Ru2 C55 C56 C61 121.3(4)
Ru2 C56 C57 C53 -62.3(3)
Ru2 C56 C57 C62 123.8(4)
P3 P4 C32 C33 -125.8(4)
P3 P4 C38 C39 99.5(4)
P3 P4 C38 C43 -78.7(4)
P3 P4 C44 C45 169.6(3)
P3 P4 C44 C49 -10.8(3)
P3 C32 C33 C34 -5.0(5)
P3 C32 C33 C37 173.1(3)
P4 P3 C32 C33 126.7(4)
P4 P3 C36 Si2 152.44(15)
P4 P3 C36 C35 -36.4(4)
P4 C32 C33 C34 106.5(4)
P4 C32 C33 C37 -75.4(4)
P4 C38 C39 C40 179.9(5)
P4 C38 C43 C42 178.8(3)
P4 C44 C45 C46 180.0(3)
P4 C44 C49 C48 -179.7(3)
O2 P3 C32 P4 126.61(15)
O2 P3 C32 C33 -106.7(3)
O2 P3 C36 Si2 -54.8(3)
O2 P3 C36 C35 116.3(3)
C32 P3 C36 Si2 -163.8(2)
C32 P3 C36 C35 7.3(4)
C32 P4 C38 C39 143.5(4)
C32 P4 C38 C43 -34.8(4)
C32 P4 C44 C45 124.4(3)
C32 P4 C44 C49 -56.0(3)
C32 C33 C34 C35 7.6(7)
C33 C34 C35 C36 -1.0(7)
C34 C35 C36 P3 -7.1(6)
C34 C35 C36 Si2 164.5(3)
C36 P3 C32 P4 -128.63(17)
C36 P3 C32 C33 -1.9(3)
C37 C33 C34 C35 -170.5(4)
C38 P4 C32 P3 -130.93(17)
C38 P4 C32 C33 103.3(3)
C38 P4 C44 C45 10.8(4)
C38 P4 C44 C49 -169.6(3)
C38 C39 C40 C41 2.2(10)
C39 C38 C43 C42 0.6(7)
C39 C40 C41 C42 -1.4(10)
C40 C41 C42 C43 0.3(8)
C41 C42 C43 C38 0.1(7)
C43 C38 C39 C40 -1.7(9)
C44 P4 C32 P3 118.14(17)
C44 P4 C32 C33 -7.6(4)
C44 P4 C38 C39 -104.8(4)
C44 P4 C38 C43 76.9(4)
C44 C45 C46 C47 -0.2(7)
C45 C44 C49 C48 -0.1(6)
C45 C46 C47 C48 -0.3(7)
C46 C47 C48 C49 0.6(7)
C47 C48 C49 C44 -0.3(6)
C49 C44 C45 C46 0.4(6)
C50 Si2 C36 P3 -120.9(3)
C50 Si2 C36 C35 67.9(4)
C51 Si2 C36 P3 4.7(3)
C51 Si2 C36 C35 -166.6(3)
C52 Si2 C36 P3 123.2(3)
C52 Si2 C36 C35 -48.0(4)
C53 C54 C55 Ru2 64.4(3)
C53 C54 C55 C56 2.8(4)
C53 C54 C55 C60 -170.2(4)
C54 C53 C57 Ru2 -60.9(3)
C54 C53 C57 C56 2.0(5)
C54 C53 C57 C62 175.6(4)
C54 C55 C56 Ru2 59.6(3)
C54 C55 C56 C57 -1.5(5)
C54 C55 C56 C61 -179.0(4)
C55 C56 C57 Ru2 62.0(3)
C55 C56 C57 C53 -0.3(5)
C55 C56 C57 C62 -174.2(4)
C57 C53 C54 Ru2 62.3(3)
C57 C53 C54 C55 -2.9(4)
C57 C53 C54 C59 -171.3(4)
C58 C53 C54 Ru2 -123.1(4)
C58 C53 C54 C55 171.7(4)
C58 C53 C54 C59 3.4(7)
C58 C53 C57 Ru2 124.4(4)
C58 C53 C57 C56 -172.7(4)
C58 C53 C57 C62 0.9(7)
C59 C54 C55 Ru2 -127.1(4)
C59 C54 C55 C56 171.2(4)
C59 C54 C55 C60 -1.7(7)
C60 C55 C56 Ru2 -127.3(4)
C60 C55 C56 C57 171.6(4)
C60 C55 C56 C61 -5.9(7)
C61 C56 C57 Ru2 -120.4(4)
C61 C56 C57 C53 177.3(4)
C61 C56 C57 C62 3.4(7)

loop_
_exptl_oxdiff_crystal_face_indexfrac_h
_exptl_oxdiff_crystal_face_indexfrac_k
_exptl_oxdiff_crystal_face_indexfrac_l
_exptl_oxdiff_crystal_face_x
_exptl_oxdiff_crystal_face_y
_exptl_oxdiff_crystal_face_z
-4.6856 -7.2599 2.1181 -0.0845 -0.3470 0.9341
3.4433 -2.6481 7.8511 0.2162 0.9064 0.3629
4.4762 7.3987 -2.5692 0.0718 0.2937 -0.9532
-3.3275 2.8240 -7.8992 -0.2141 -0.8975 -0.3855
6.9874 -6.9994 -4.9978 0.9753 -0.2512 0.1656
-6.9874 6.9994 4.9978 -0.9753 0.2512 -0.1656
